data_4507194
loop_
_publ_author_name
'Bhattacharya, Suman'
'Saha, Binoy K.'

_publ_section_title
;
 Polymorphism through Desolvation of the Solvates of a van der Waals Host
;
_journal_issue 2
_journal_name_full 'Crystal Growth &amp; Design'
_journal_page_first 606
_journal_paper_doi 10.1021/cg301269d
_journal_volume 13
_journal_year 2013
_chemical_formula_moiety 'C33 H36 O3, 1.5(C4 H8 O2)'
_chemical_formula_sum 'C39 H48 O6'
_chemical_formula_weight 612.77
_chemical_name_common 1H-DXN
_chemical_name_systematic
;
2,4,6-Triethyl-1,3,5-trisphenoxymethylbenzene , dioxane
;
_space_group_crystal_system monoclinic
_space_group_IT_number 14
_space_group_name_Hall '-P 2ybc'
_space_group_name_H-M_alt 'P 1 21/c 1'
_symmetry_space_group_name_Hall '-P 2ybc'
_symmetry_space_group_name_H-M 'P 1 21/c 1'
_atom_sites_solution_hydrogens geom
_atom_sites_solution_primary direct
_atom_sites_solution_secondary difmap
_audit_creation_date 2012-02-10
_audit_creation_method
;
  Olex2 1.1
  (compiled 2011.11.01 svn.r2039, GUI svn.r3906)
;
_cell_angle_alpha 90.00
_cell_angle_beta 102.480(5)
_cell_angle_gamma 90.00
_cell_formula_units_Z 4
_cell_length_a 13.5252(6)
_cell_length_b 9.1498(4)
_cell_length_c 27.7088(14)
_cell_measurement_reflns_used 4031
_cell_measurement_temperature 150.0
_cell_measurement_theta_max 29.2527
_cell_measurement_theta_min 2.6821
_cell_volume 3348.0(3)
_computing_cell_refinement
;
CrysAlisPro, Oxford Diffraction Ltd.,
Version 1.171.34.44 (release 25-10-2010 CrysAlis171 .NET)
(compiled Oct 25 2010,18:11:34)
;
_computing_data_collection
;
CrysAlisPro, Oxford Diffraction Ltd.,
Version 1.171.34.44 (release 25-10-2010 CrysAlis171 .NET)
(compiled Oct 25 2010,18:11:34)
;
_computing_data_reduction
;
CrysAlisPro, Oxford Diffraction Ltd.,
Version 1.171.34.44 (release 25-10-2010 CrysAlis171 .NET)
(compiled Oct 25 2010,18:11:34)
;
_computing_molecular_graphics
;
O. V. Dolomanov, L. J. Bourhis, R. J. Gildea, J. A. K. Howard and H. Puschmann,
OLEX2: a complete structure solution, refinement and analysis program.
J. Appl. Cryst. (2009). 42, 339-341.
;
_computing_publication_material
;
O. V. Dolomanov, L. J. Bourhis, R. J. Gildea, J. A. K. Howard and H. Puschmann,
OLEX2: a complete structure solution, refinement and analysis program.
J. Appl. Cryst. (2009). 42, 339-341.
;
_computing_structure_refinement
;
SHELXL, G.M. Sheldrick, Acta Cryst.
2008). A64, 112-122
;
_computing_structure_solution 'SHELXS-97 (Sheldrick, 1990)'
_diffrn_ambient_temperature 150.0
_diffrn_detector_area_resol_mean 15.9821
_diffrn_measured_fraction_theta_full 0.999
_diffrn_measured_fraction_theta_max 0.999
_diffrn_measurement_details
;
  1 omega   65.00   90.00   1.0000   20.0000
omega____ theta____ kappa____ phi______ frames
    -       19.0585  179.0000   30.0000 25

  2 omega  -42.00   68.00   1.0000   20.0000
omega____ theta____ kappa____ phi______ frames
    -       19.0585    0.0000 -120.0000 110

  3 omega    2.00   83.00   1.0000   20.0000
omega____ theta____ kappa____ phi______ frames
    -       19.0585   77.0000   30.0000 81

  4 omega  -43.00   21.00   1.0000   20.0000
omega____ theta____ kappa____ phi______ frames
    -      -17.3397   37.0000  120.0000 64
;
_diffrn_measurement_device_type 'Xcalibur, Eos'
_diffrn_measurement_method '\w scans'
_diffrn_orient_matrix_UB_11 -0.0199088000
_diffrn_orient_matrix_UB_12 -0.0141399000
_diffrn_orient_matrix_UB_13 -0.0254167000
_diffrn_orient_matrix_UB_21 0.0423212000
_diffrn_orient_matrix_UB_22 0.0354833000
_diffrn_orient_matrix_UB_23 -0.0060874000
_diffrn_orient_matrix_UB_31 0.0264417000
_diffrn_orient_matrix_UB_32 -0.0674204000
_diffrn_orient_matrix_UB_33 0.0021158000
_diffrn_radiation_monochromator graphite
_diffrn_radiation_type 'Mo K\a'
_diffrn_radiation_wavelength 0.7107
_diffrn_reflns_av_R_equivalents 0.0784
_diffrn_reflns_av_unetI/netI 0.1439
_diffrn_reflns_limit_h_max 16
_diffrn_reflns_limit_h_min -16
_diffrn_reflns_limit_k_max 10
_diffrn_reflns_limit_k_min -10
_diffrn_reflns_limit_l_max 32
_diffrn_reflns_limit_l_min -32
_diffrn_reflns_number 15656
_diffrn_reflns_theta_full 25.00
_diffrn_reflns_theta_max 25.00
_diffrn_reflns_theta_min 2.69
_diffrn_source 'Enhance (Mo) X-ray Source'
_exptl_absorpt_coefficient_mu 0.080
_exptl_absorpt_correction_T_max 0.990
_exptl_absorpt_correction_T_min 0.975
_exptl_absorpt_correction_type multi-scan
_exptl_absorpt_process_details
;
CrysAlisPro, Oxford Diffraction Ltd.,
Version 1.171.34.44 (release 25-10-2010 CrysAlis171 .NET)
(compiled Oct 25 2010,18:11:34)
Empirical absorption correction using spherical harmonics,
 implemented in SCALE3 ABSPACK scaling algorithm.
;
_exptl_crystal_colour colourless
_exptl_crystal_density_diffrn 1.216
_exptl_crystal_density_method 'not measured'
_exptl_crystal_description plate
_exptl_crystal_F_000 1320
_exptl_crystal_size_max 0.38
_exptl_crystal_size_mid 0.26
_exptl_crystal_size_min 0.12
_refine_diff_density_max 0.214
_refine_diff_density_min -0.227
_refine_diff_density_rms 0.049
_refine_ls_extinction_method none
_refine_ls_goodness_of_fit_ref 0.877
_refine_ls_hydrogen_treatment constr
_refine_ls_matrix_type full
_refine_ls_number_parameters 409
_refine_ls_number_reflns 5892
_refine_ls_number_restraints 0
_refine_ls_restrained_S_all 0.877
_refine_ls_R_factor_all 0.1251
_refine_ls_R_factor_gt 0.0551
_refine_ls_shift/su_max 0.000
_refine_ls_shift/su_mean 0.000
_refine_ls_structure_factor_coef Fsqd
_refine_ls_weighting_details 'calc w=1/[\s^2^(Fo^2^)+(0.0114P)^2^+0.0000P] where P=(Fo^2^+2Fc^2^)/3'
_refine_ls_weighting_scheme calc
_refine_ls_wR_factor_gt 0.0765
_refine_ls_wR_factor_ref 0.0991
_reflns_number_gt 2926
_reflns_number_total 5892
_reflns_threshold_expression >2sigma(I)
_cod_data_source_file cg301269d_si_001.cif
_cod_data_source_block 1H-DXN
_cod_database_code 4507194

loop_
_space_group_symop_id
_space_group_symop_operation_xyz
1 'x, y, z'
2 '-x, y+1/2, -z+1/2'
3 '-x, -y, -z'
4 'x, -y-1/2, z-1/2'

loop_
_atom_site_label
_atom_site_type_symbol
_atom_site_fract_x
_atom_site_fract_y
_atom_site_fract_z
_atom_site_U_iso_or_equiv
_atom_site_adp_type
_atom_site_occupancy
_atom_site_symmetry_multiplicity
_atom_site_calc_flag
_atom_site_refinement_flags
O3 O 1.14014(13) 0.85963(19) 0.35585(7) 0.0309(5) Uani 1 1 d .
O2 O 0.76635(14) 0.85765(19) 0.22758(7) 0.0303(5) Uani 1 1 d .
O1 O 0.80794(14) 0.56002(18) 0.41366(7) 0.0272(5) Uani 1 1 d .
C2 C 0.8907(2) 0.5477(3) 0.34589(10) 0.0192(7) Uani 1 1 d .
C6 C 1.0329(2) 0.6666(3) 0.32173(10) 0.0219(7) Uani 1 1 d .
C3 C 0.8280(2) 0.5882(3) 0.30099(10) 0.0200(7) Uani 1 1 d .
C25 C 0.7996(2) 0.7128(3) 0.21815(10) 0.0237(7) Uani 1 1 d .
H25A H 0.8366 0.7145 0.1910 0.028 Uiso 1 1 calc R
H25B H 0.7410 0.6459 0.2089 0.028 Uiso 1 1 calc R
C5 C 0.9716(2) 0.7027(3) 0.27565(10) 0.0206(7) Uani 1 1 d .
C4 C 0.86829(19) 0.6639(3) 0.26572(9) 0.0180(6) Uani 1 1 d .
C7 C 1.1419(2) 0.7162(3) 0.33451(10) 0.0258(7) Uani 1 1 d .
H7A H 1.1834 0.6484 0.3585 0.031 Uiso 1 1 calc R
H7B H 1.1703 0.7205 0.3045 0.031 Uiso 1 1 calc R
C1 C 0.9930(2) 0.5910(3) 0.35732(10) 0.0196(7) Uani 1 1 d .
C26 C 0.6825(2) 0.9137(3) 0.19633(10) 0.0233(7) Uani 1 1 d .
C16 C 0.8494(2) 0.4584(3) 0.38288(9) 0.0221(7) Uani 1 1 d .
H16A H 0.7959 0.3913 0.3656 0.027 Uiso 1 1 calc R
H16B H 0.9041 0.3994 0.4034 0.027 Uiso 1 1 calc R
C8 C 1.2284(2) 0.9144(3) 0.38365(10) 0.0235(7) Uani 1 1 d .
C11 C 1.3970(2) 1.0408(3) 0.44411(11) 0.0363(8) Uani 1 1 d .
H11 H 1.4549 1.0840 0.4648 0.044 Uiso 1 1 calc R
C13 C 1.3236(2) 0.8562(3) 0.38601(10) 0.0264(7) Uani 1 1 d .
H13 H 1.3316 0.7729 0.3667 0.032 Uiso 1 1 calc R
C29 C 0.5108(2) 1.0432(3) 0.13981(11) 0.0313(8) Uani 1 1 d .
H29 H 0.4518 1.0874 0.1205 0.038 Uiso 1 1 calc R
C14 C 1.0584(2) 0.5575(3) 0.40769(10) 0.0262(7) Uani 1 1 d .
H14A H 1.0151 0.5539 0.4323 0.031 Uiso 1 1 calc R
H14B H 1.1081 0.6373 0.4173 0.031 Uiso 1 1 calc R
C23 C 0.71568(19) 0.5512(3) 0.29055(10) 0.0248(7) Uani 1 1 d .
H23A H 0.6771 0.6322 0.2715 0.030 Uiso 1 1 calc R
H23B H 0.6939 0.5433 0.3223 0.030 Uiso 1 1 calc R
C17 C 0.7564(2) 0.4989(3) 0.44637(10) 0.0236(7) Uani 1 1 d .
C33 C 1.0542(2) 0.6686(3) 0.20337(10) 0.0330(8) Uani 1 1 d .
H33A H 1.1079 0.6091 0.2235 0.050 Uiso 1 1 calc R
H33B H 1.0810 0.7209 0.1781 0.050 Uiso 1 1 calc R
H33C H 0.9983 0.6052 0.1873 0.050 Uiso 1 1 calc R
C28 C 0.5565(2) 1.1015(3) 0.18514(11) 0.0333(8) Uani 1 1 d .
H28 H 0.5286 1.1862 0.1969 0.040 Uiso 1 1 calc R
C12 C 1.4071(2) 0.9189(3) 0.41642(11) 0.0337(8) Uani 1 1 d .
H12 H 1.4722 0.8775 0.4183 0.040 Uiso 1 1 calc R
C27 C 0.6421(2) 1.0379(3) 0.21338(10) 0.0268(7) Uani 1 1 d .
H27 H 0.6733 1.0789 0.2444 0.032 Uiso 1 1 calc R
C32 C 1.0155(2) 0.7794(3) 0.23662(10) 0.0254(7) Uani 1 1 d .
H32A H 1.0720 0.8432 0.2529 0.030 Uiso 1 1 calc R
H32B H 0.9628 0.8417 0.2161 0.030 Uiso 1 1 calc R
C9 C 1.2174(2) 1.0380(3) 0.41109(10) 0.0291(8) Uani 1 1 d .
H9 H 1.1523 1.0798 0.4090 0.035 Uiso 1 1 calc R
C22 C 0.7642(2) 0.3549(3) 0.46188(10) 0.0280(7) Uani 1 1 d .
H22 H 0.8073 0.2892 0.4496 0.034 Uiso 1 1 calc R
C10 C 1.3013(2) 1.0997(3) 0.44146(11) 0.0353(8) Uani 1 1 d .
H10 H 1.2937 1.1831 0.4607 0.042 Uiso 1 1 calc R
C20 C 0.6449(2) 0.4008(3) 0.51321(10) 0.0325(8) Uani 1 1 d .
H20 H 0.6070 0.3673 0.5362 0.039 Uiso 1 1 calc R
C31 C 0.6378(2) 0.8536(3) 0.15080(10) 0.0285(7) Uani 1 1 d .
H31 H 0.6652 0.7687 0.1389 0.034 Uiso 1 1 calc R
C18 C 0.6921(2) 0.5946(3) 0.46415(10) 0.0260(7) Uani 1 1 d .
H18 H 0.6864 0.6935 0.4536 0.031 Uiso 1 1 calc R
C19 C 0.6372(2) 0.5444(3) 0.49708(10) 0.0312(8) Uani 1 1 d .
H19 H 0.5932 0.6094 0.5090 0.037 Uiso 1 1 calc R
C30 C 0.5514(2) 0.9211(3) 0.12295(10) 0.0310(8) Uani 1 1 d .
H30 H 0.5201 0.8814 0.0917 0.037 Uiso 1 1 calc R
C24 C 0.6897(2) 0.4087(3) 0.26165(10) 0.0354(8) Uani 1 1 d .
H24A H 0.7266 0.3276 0.2805 0.053 Uiso 1 1 calc R
H24B H 0.7093 0.4167 0.2297 0.053 Uiso 1 1 calc R
H24C H 0.6168 0.3907 0.2562 0.053 Uiso 1 1 calc R
C21 C 0.7088(2) 0.3073(3) 0.49531(10) 0.0331(8) Uani 1 1 d .
H21 H 0.7148 0.2086 0.5062 0.040 Uiso 1 1 calc R
C15 C 1.1157(2) 0.4110(3) 0.40879(10) 0.0340(8) Uani 1 1 d .
H15A H 1.1574 0.3949 0.4420 0.051 Uiso 1 1 calc R
H15B H 1.1592 0.4142 0.3847 0.051 Uiso 1 1 calc R
H15C H 1.0668 0.3310 0.4004 0.051 Uiso 1 1 calc R
O5 O 0.71284(16) 0.1415(2) 0.34755(8) 0.0459(6) Uani 1 1 d .
O4 O 0.6109(2) -0.1171(3) 0.36045(9) 0.0655(8) Uani 1 1 d .
C35 C 0.6108(3) 0.1416(4) 0.35216(13) 0.0569(11) Uani 1 1 d .
H35A H 0.5746 0.2245 0.3332 0.068 Uiso 1 1 calc R
H35B H 0.6081 0.1548 0.3873 0.068 Uiso 1 1 calc R
C37 C 0.7634(2) 0.0212(4) 0.37395(13) 0.0528(10) Uani 1 1 d .
H37A H 0.7633 0.0319 0.4095 0.063 Uiso 1 1 calc R
H37B H 0.8347 0.0197 0.3705 0.063 Uiso 1 1 calc R
C34 C 0.5598(3) 0.0029(5) 0.33366(14) 0.0741(13) Uani 1 1 d .
H34A H 0.4887 0.0052 0.3374 0.089 Uiso 1 1 calc R
H34B H 0.5596 -0.0084 0.2981 0.089 Uiso 1 1 calc R
C36 C 0.7134(3) -0.1183(3) 0.35521(13) 0.0624(12) Uani 1 1 d .
H36A H 0.7154 -0.1310 0.3200 0.075 Uiso 1 1 calc R
H36B H 0.7498 -0.2013 0.3740 0.075 Uiso 1 1 calc R
O6 O 1.00376(16) 0.9233(2) 0.54478(8) 0.0446(6) Uani 1 1 d .
C38 C 0.9580(2) 0.8621(3) 0.49800(12) 0.0446(9) Uani 1 1 d .
H38A H 0.8847 0.8847 0.4903 0.054 Uiso 1 1 calc R
H38B H 0.9658 0.7545 0.4994 0.054 Uiso 1 1 calc R
C39 C 0.9944(2) 1.0781(3) 0.54221(12) 0.0464(9) Uani 1 1 d .
H39A H 1.0279 1.1213 0.5743 0.056 Uiso 1 1 calc R
H39B H 0.9219 1.1054 0.5355 0.056 Uiso 1 1 calc R

loop_
_atom_site_aniso_label
_atom_site_aniso_U_11
_atom_site_aniso_U_22
_atom_site_aniso_U_33
_atom_site_aniso_U_23
_atom_site_aniso_U_13
_atom_site_aniso_U_12
O3 0.0232(11) 0.0241(12) 0.0429(14) -0.0122(10) 0.0013(10) -0.0024(9)
O2 0.0323(12) 0.0224(12) 0.0304(13) -0.0046(10) -0.0058(10) 0.0079(10)
O1 0.0368(12) 0.0215(11) 0.0288(13) -0.0031(9) 0.0191(10) -0.0016(10)
C2 0.0232(15) 0.0165(15) 0.0191(18) -0.0045(13) 0.0071(14) 0.0023(13)
C6 0.0208(15) 0.0147(15) 0.0313(19) -0.0056(14) 0.0084(14) 0.0020(13)
C3 0.0219(15) 0.0156(15) 0.0225(17) -0.0053(13) 0.0049(13) 0.0007(13)
C25 0.0265(16) 0.0210(16) 0.0234(18) -0.0023(13) 0.0052(14) 0.0000(14)
C5 0.0247(16) 0.0159(16) 0.0216(18) -0.0035(13) 0.0060(14) 0.0026(13)
C4 0.0208(15) 0.0170(15) 0.0155(17) -0.0020(13) 0.0021(13) 0.0040(13)
C7 0.0278(16) 0.0230(17) 0.0269(19) -0.0013(14) 0.0067(14) 0.0011(14)
C1 0.0214(15) 0.0188(16) 0.0176(17) -0.0022(13) 0.0021(13) 0.0028(13)
C26 0.0169(15) 0.0279(17) 0.0225(18) 0.0045(15) -0.0015(13) 0.0010(14)
C16 0.0268(16) 0.0215(16) 0.0190(18) -0.0003(13) 0.0074(14) -0.0009(13)
C8 0.0217(16) 0.0266(17) 0.0202(18) 0.0007(14) 0.0000(14) -0.0053(14)
C11 0.037(2) 0.036(2) 0.030(2) 0.0053(16) -0.0062(17) -0.0113(17)
C13 0.0245(16) 0.0295(18) 0.0240(18) -0.0007(14) 0.0026(14) -0.0027(14)
C29 0.0207(16) 0.0355(19) 0.035(2) 0.0063(16) -0.0011(15) 0.0004(15)
C14 0.0246(16) 0.0259(17) 0.0280(19) 0.0000(14) 0.0055(14) -0.0009(14)
C23 0.0221(15) 0.0262(17) 0.0261(19) 0.0061(14) 0.0054(14) -0.0028(14)
C17 0.0267(16) 0.0268(17) 0.0183(18) -0.0024(14) 0.0070(14) -0.0061(14)
C33 0.0322(18) 0.0344(18) 0.036(2) 0.0021(16) 0.0150(16) -0.0001(15)
C28 0.0334(18) 0.0295(19) 0.038(2) 0.0048(16) 0.0090(16) 0.0028(16)
C12 0.0220(17) 0.042(2) 0.036(2) 0.0092(17) 0.0035(15) -0.0023(16)
C27 0.0283(17) 0.0257(17) 0.0243(19) 0.0005(14) 0.0010(15) 0.0027(14)
C32 0.0233(16) 0.0270(17) 0.0244(18) 0.0079(14) 0.0020(14) 0.0000(14)
C9 0.0320(18) 0.0277(18) 0.029(2) 0.0032(15) 0.0086(16) 0.0001(15)
C22 0.0340(18) 0.0260(17) 0.0262(19) 0.0063(14) 0.0110(15) 0.0007(15)
C10 0.047(2) 0.0285(19) 0.028(2) -0.0058(15) 0.0022(17) -0.0073(17)
C20 0.0290(17) 0.046(2) 0.0238(19) 0.0034(16) 0.0094(15) -0.0052(16)
C31 0.0239(16) 0.0305(18) 0.0290(19) 0.0016(15) 0.0008(15) 0.0014(14)
C18 0.0318(17) 0.0237(17) 0.0231(19) -0.0008(14) 0.0075(15) -0.0007(14)
C19 0.0274(17) 0.039(2) 0.028(2) -0.0054(15) 0.0075(15) 0.0021(15)
C30 0.0331(18) 0.040(2) 0.0180(18) 0.0028(15) 0.0015(15) -0.0066(16)
C24 0.0312(18) 0.0318(19) 0.039(2) -0.0012(16) -0.0018(16) -0.0113(15)
C21 0.0392(19) 0.0299(19) 0.030(2) 0.0041(15) 0.0067(16) -0.0042(16)
C15 0.0286(17) 0.0373(19) 0.033(2) 0.0075(16) -0.0007(16) 0.0022(15)
O5 0.0396(14) 0.0260(13) 0.0697(18) 0.0101(12) 0.0064(13) -0.0058(11)
O4 0.084(2) 0.0570(18) 0.062(2) -0.0040(15) 0.0312(17) -0.0367(16)
C35 0.054(2) 0.059(3) 0.059(3) 0.015(2) 0.016(2) 0.025(2)
C37 0.042(2) 0.052(2) 0.066(3) 0.022(2) 0.015(2) 0.009(2)
C34 0.041(2) 0.126(4) 0.055(3) 0.016(3) 0.008(2) -0.029(3)
C36 0.103(3) 0.030(2) 0.067(3) 0.008(2) 0.047(3) 0.016(2)
O6 0.0493(15) 0.0463(15) 0.0377(15) 0.0042(13) 0.0086(12) 0.0033(12)
C38 0.044(2) 0.041(2) 0.050(2) 0.0014(19) 0.0109(19) -0.0030(17)
C39 0.050(2) 0.042(2) 0.048(3) -0.0048(19) 0.0105(19) 0.0006(19)

loop_
_atom_type_symbol
_atom_type_description
_atom_type_scat_dispersion_real
_atom_type_scat_dispersion_imag
_atom_type_scat_source
C C 0.0033 0.0016 'International Tables Vol C Tables 4.2.6.8 and 6.1.1.4'
H H 0.0000 0.0000 'International Tables Vol C Tables 4.2.6.8 and 6.1.1.4'
O O 0.0106 0.0060 'International Tables Vol C Tables 4.2.6.8 and 6.1.1.4'

loop_
_geom_angle_atom_site_label_1
_geom_angle_atom_site_label_2
_geom_angle_atom_site_label_3
_geom_angle
_geom_angle_site_symmetry_1
_geom_angle_site_symmetry_3
C8 O3 C7 118.3(2) . .
C26 O2 C25 118.5(2) . .
C17 O1 C16 116.2(2) . .
C3 C2 C1 120.3(2) . .
C3 C2 C16 120.4(2) . .
C1 C2 C16 119.3(2) . .
C5 C6 C7 119.9(2) . .
C5 C6 C1 120.9(2) . .
C1 C6 C7 119.2(2) . .
C2 C3 C4 120.0(2) . .
C2 C3 C23 120.0(2) . .
C4 C3 C23 120.0(2) . .
O2 C25 H25A 110.6 . .
O2 C25 H25B 110.6 . .
O2 C25 C4 105.8(2) . .
H25A C25 H25B 108.7 . .
C4 C25 H25A 110.6 . .
C4 C25 H25B 110.6 . .
C6 C5 C4 118.9(2) . .
C6 C5 C32 120.9(2) . .
C4 C5 C32 120.2(2) . .
C3 C4 C25 119.8(2) . .
C3 C4 C5 120.5(2) . .
C5 C4 C25 119.6(2) . .
O3 C7 C6 105.5(2) . .
O3 C7 H7A 110.6 . .
O3 C7 H7B 110.6 . .
C6 C7 H7A 110.6 . .
C6 C7 H7B 110.6 . .
H7A C7 H7B 108.8 . .
C2 C1 C14 120.0(2) . .
C6 C1 C2 119.3(2) . .
C6 C1 C14 120.7(2) . .
O2 C26 C27 115.2(2) . .
O2 C26 C31 124.4(3) . .
C27 C26 C31 120.5(3) . .
O1 C16 C2 107.4(2) . .
O1 C16 H16A 110.2 . .
O1 C16 H16B 110.2 . .
C2 C16 H16A 110.2 . .
C2 C16 H16B 110.2 . .
H16A C16 H16B 108.5 . .
O3 C8 C13 125.2(2) . .
O3 C8 C9 114.9(2) . .
C13 C8 C9 119.8(3) . .
C12 C11 H11 120.4 . .
C12 C11 C10 119.2(3) . .
C10 C11 H11 120.4 . .
C8 C13 H13 120.0 . .
C12 C13 C8 120.0(3) . .
C12 C13 H13 120.0 . .
C28 C29 H29 120.3 . .
C30 C29 H29 120.3 . .
C30 C29 C28 119.5(3) . .
C1 C14 H14A 109.1 . .
C1 C14 H14B 109.1 . .
C1 C14 C15 112.6(2) . .
H14A C14 H14B 107.8 . .
C15 C14 H14A 109.1 . .
C15 C14 H14B 109.1 . .
C3 C23 H23A 108.9 . .
C3 C23 H23B 108.9 . .
C3 C23 C24 113.3(2) . .
H23A C23 H23B 107.7 . .
C24 C23 H23A 108.9 . .
C24 C23 H23B 108.9 . .
O1 C17 C22 125.2(3) . .
O1 C17 C18 114.9(2) . .
C22 C17 C18 119.9(3) . .
H33A C33 H33B 109.5 . .
H33A C33 H33C 109.5 . .
H33B C33 H33C 109.5 . .
C32 C33 H33A 109.5 . .
C32 C33 H33B 109.5 . .
C32 C33 H33C 109.5 . .
C29 C28 H28 119.7 . .
C27 C28 C29 120.5(3) . .
C27 C28 H28 119.7 . .
C11 C12 C13 120.7(3) . .
C11 C12 H12 119.6 . .
C13 C12 H12 119.6 . .
C26 C27 H27 120.1 . .
C28 C27 C26 119.8(3) . .
C28 C27 H27 120.1 . .
C5 C32 C33 111.1(2) . .
C5 C32 H32A 109.4 . .
C5 C32 H32B 109.4 . .
C33 C32 H32A 109.4 . .
C33 C32 H32B 109.4 . .
H32A C32 H32B 108.0 . .
C8 C9 H9 120.2 . .
C10 C9 C8 119.7(3) . .
C10 C9 H9 120.2 . .
C17 C22 H22 120.2 . .
C21 C22 C17 119.6(3) . .
C21 C22 H22 120.2 . .
C11 C10 H10 119.7 . .
C9 C10 C11 120.5(3) . .
C9 C10 H10 119.7 . .
C19 C20 H20 120.6 . .
C21 C20 H20 120.6 . .
C21 C20 C19 118.8(3) . .
C26 C31 H31 120.8 . .
C26 C31 C30 118.4(3) . .
C30 C31 H31 120.8 . .
C17 C18 H18 120.3 . .
C19 C18 C17 119.5(3) . .
C19 C18 H18 120.3 . .
C20 C19 H19 119.4 . .
C18 C19 C20 121.2(3) . .
C18 C19 H19 119.4 . .
C29 C30 C31 121.4(3) . .
C29 C30 H30 119.3 . .
C31 C30 H30 119.3 . .
C23 C24 H24A 109.5 . .
C23 C24 H24B 109.5 . .
C23 C24 H24C 109.5 . .
H24A C24 H24B 109.5 . .
H24A C24 H24C 109.5 . .
H24B C24 H24C 109.5 . .
C22 C21 C20 121.1(3) . .
C22 C21 H21 119.5 . .
C20 C21 H21 119.5 . .
C14 C15 H15A 109.5 . .
C14 C15 H15B 109.5 . .
C14 C15 H15C 109.5 . .
H15A C15 H15B 109.5 . .
H15A C15 H15C 109.5 . .
H15B C15 H15C 109.5 . .
C37 O5 C35 109.1(2) . .
C34 O4 C36 109.1(3) . .
O5 C35 H35A 109.4 . .
O5 C35 H35B 109.4 . .
O5 C35 C34 111.0(3) . .
H35A C35 H35B 108.0 . .
C34 C35 H35A 109.4 . .
C34 C35 H35B 109.4 . .
O5 C37 H37A 109.5 . .
O5 C37 H37B 109.5 . .
O5 C37 C36 110.8(3) . .
H37A C37 H37B 108.1 . .
C36 C37 H37A 109.5 . .
C36 C37 H37B 109.5 . .
O4 C34 C35 110.2(3) . .
O4 C34 H34A 109.6 . .
O4 C34 H34B 109.6 . .
C35 C34 H34A 109.6 . .
C35 C34 H34B 109.6 . .
H34A C34 H34B 108.1 . .
O4 C36 C37 109.7(3) . .
O4 C36 H36A 109.7 . .
O4 C36 H36B 109.7 . .
C37 C36 H36A 109.7 . .
C37 C36 H36B 109.7 . .
H36A C36 H36B 108.2 . .
C39 O6 C38 109.2(2) . .
O6 C38 H38A 109.4 . .
O6 C38 H38B 109.4 . .
O6 C38 C39 111.0(2) . 3_776
H38A C38 H38B 108.0 . .
C39 C38 H38A 109.4 3_776 .
C39 C38 H38B 109.4 3_776 .
O6 C39 C38 110.6(3) . 3_776
O6 C39 H39A 109.5 . .
O6 C39 H39B 109.5 . .
C38 C39 H39A 109.5 3_776 .
C38 C39 H39B 109.5 3_776 .
H39A C39 H39B 108.1 . .

loop_
_geom_bond_atom_site_label_1
_geom_bond_atom_site_label_2
_geom_bond_distance
_geom_bond_site_symmetry_2
O3 C7 1.442(3) .
O3 C8 1.368(3) .
O2 C25 1.442(3) .
O2 C26 1.369(3) .
O1 C16 1.454(3) .
O1 C17 1.376(3) .
C2 C3 1.396(3) .
C2 C1 1.408(3) .
C2 C16 1.509(3) .
C6 C5 1.403(3) .
C6 C7 1.510(3) .
C6 C1 1.404(3) .
C3 C4 1.401(3) .
C3 C23 1.522(3) .
C25 H25A 0.9900 .
C25 H25B 0.9900 .
C25 C4 1.507(3) .
C5 C4 1.410(3) .
C5 C32 1.514(3) .
C7 H7A 0.9900 .
C7 H7B 0.9900 .
C1 C14 1.514(3) .
C26 C27 1.387(3) .
C26 C31 1.389(3) .
C16 H16A 0.9900 .
C16 H16B 0.9900 .
C8 C13 1.381(4) .
C8 C9 1.389(4) .
C11 H11 0.9500 .
C11 C12 1.377(4) .
C11 C10 1.389(4) .
C13 H13 0.9500 .
C13 C12 1.379(4) .
C29 H29 0.9500 .
C29 C28 1.382(4) .
C29 C30 1.371(4) .
C14 H14A 0.9900 .
C14 H14B 0.9900 .
C14 C15 1.545(3) .
C23 H23A 0.9900 .
C23 H23B 0.9900 .
C23 C24 1.530(3) .
C17 C22 1.383(3) .
C17 C18 1.396(3) .
C33 H33A 0.9800 .
C33 H33B 0.9800 .
C33 H33C 0.9800 .
C33 C32 1.535(3) .
C28 H28 0.9500 .
C28 C27 1.379(4) .
C12 H12 0.9500 .
C27 H27 0.9500 .
C32 H32A 0.9900 .
C32 H32B 0.9900 .
C9 H9 0.9500 .
C9 C10 1.380(4) .
C22 H22 0.9500 .
C22 C21 1.381(4) .
C10 H10 0.9500 .
C20 H20 0.9500 .
C20 C19 1.384(4) .
C20 C21 1.382(4) .
C31 H31 0.9500 .
C31 C30 1.397(4) .
C18 H18 0.9500 .
C18 C19 1.374(4) .
C19 H19 0.9500 .
C30 H30 0.9500 .
C24 H24A 0.9800 .
C24 H24B 0.9800 .
C24 H24C 0.9800 .
C21 H21 0.9500 .
C15 H15A 0.9800 .
C15 H15B 0.9800 .
C15 H15C 0.9800 .
O5 C35 1.414(4) .
O5 C37 1.413(3) .
O4 C34 1.418(4) .
O4 C36 1.425(4) .
C35 H35A 0.9900 .
C35 H35B 0.9900 .
C35 C34 1.481(4) .
C37 H37A 0.9900 .
C37 H37B 0.9900 .
C37 C36 1.486(4) .
C34 H34A 0.9900 .
C34 H34B 0.9900 .
C36 H36A 0.9900 .
C36 H36B 0.9900 .
O6 C38 1.425(3) .
O6 C39 1.423(3) .
C38 H38A 0.9900 .
C38 H38B 0.9900 .
C38 C39 1.505(4) 3_776
C39 C38 1.505(4) 3_776
C39 H39A 0.9900 .
C39 H39B 0.9900 .

loop_
_geom_torsion_atom_site_label_1
_geom_torsion_atom_site_label_2
_geom_torsion_atom_site_label_3
_geom_torsion_atom_site_label_4
_geom_torsion
_geom_torsion_site_symmetry_4
O3 C8 C13 C12 -178.3(3) .
O3 C8 C9 C10 178.2(3) .
O2 C25 C4 C3 90.7(3) .
O2 C25 C4 C5 -85.4(3) .
O2 C26 C27 C28 -178.8(2) .
O2 C26 C31 C30 179.0(2) .
O1 C17 C22 C21 179.4(2) .
O1 C17 C18 C19 -179.9(2) .
C2 C3 C4 C25 -177.5(2) .
C2 C3 C4 C5 -1.5(4) .
C2 C3 C23 C24 -95.0(3) .
C2 C1 C14 C15 92.3(3) .
C6 C5 C4 C3 -1.2(4) .
C6 C5 C4 C25 174.9(2) .
C6 C5 C32 C33 89.6(3) .
C6 C1 C14 C15 -88.4(3) .
C3 C2 C1 C6 -4.3(4) .
C3 C2 C1 C14 175.0(2) .
C3 C2 C16 O1 -87.6(3) .
C25 O2 C26 C27 166.4(2) .
C25 O2 C26 C31 -12.8(4) .
C5 C6 C7 O3 87.8(3) .
C5 C6 C1 C2 1.7(4) .
C5 C6 C1 C14 -177.6(2) .
C4 C3 C23 C24 85.6(3) .
C4 C5 C32 C33 -89.1(3) .
C7 O3 C8 C13 12.4(4) .
C7 O3 C8 C9 -167.4(2) .
C7 C6 C5 C4 -175.8(2) .
C7 C6 C5 C32 5.4(4) .
C7 C6 C1 C2 178.5(2) .
C7 C6 C1 C14 -0.8(4) .
C1 C2 C3 C4 4.2(4) .
C1 C2 C3 C23 -175.2(2) .
C1 C2 C16 O1 91.8(3) .
C1 C6 C5 C4 1.0(4) .
C1 C6 C5 C32 -177.8(2) .
C1 C6 C7 O3 -89.1(3) .
C26 O2 C25 C4 -162.1(2) .
C26 C31 C30 C29 -0.3(4) .
C16 O1 C17 C22 18.7(4) .
C16 O1 C17 C18 -161.2(2) .
C16 C2 C3 C4 -176.4(2) .
C16 C2 C3 C23 4.2(4) .
C16 C2 C1 C6 176.3(2) .
C16 C2 C1 C14 -4.4(4) .
C8 O3 C7 C6 161.5(2) .
C8 C13 C12 C11 -0.9(4) .
C8 C9 C10 C11 1.2(5) .
C13 C8 C9 C10 -1.5(4) .
C29 C28 C27 C26 -0.4(4) .
C23 C3 C4 C25 1.9(4) .
C23 C3 C4 C5 178.0(2) .
C17 O1 C16 C2 173.1(2) .
C17 C22 C21 C20 0.6(4) .
C17 C18 C19 C20 0.4(4) .
C28 C29 C30 C31 0.4(4) .
C12 C11 C10 C9 -0.7(5) .
C27 C26 C31 C30 -0.1(4) .
C32 C5 C4 C3 177.6(2) .
C32 C5 C4 C25 -6.3(4) .
C9 C8 C13 C12 1.4(4) .
C22 C17 C18 C19 0.1(4) .
C10 C11 C12 C13 0.6(5) .
C31 C26 C27 C28 0.4(4) .
C18 C17 C22 C21 -0.6(4) .
C19 C20 C21 C22 -0.1(4) .
C30 C29 C28 C27 0.0(4) .
C21 C20 C19 C18 -0.4(4) .
O5 C35 C34 O4 59.0(4) .
O5 C37 C36 O4 -59.5(4) .
C35 O5 C37 C36 58.3(4) .
C37 O5 C35 C34 -58.0(4) .
C34 O4 C36 C37 58.9(4) .
C36 O4 C34 C35 -58.7(4) .
C38 O6 C39 C38 -57.5(3) 3_776
C39 O6 C38 C39 57.8(4) 3_776
